data_4508354
loop_
_publ_author_name
'Yang, Kai'
'Xiang, Jinbao'
'Bao, Guochen'
'Dang, Qun'
'Bai, Xu'

_publ_section_title
;
 Synthesis of Highly Substituted 4H-Pyrido[1,2-a]pyrimidines via a One-Pot
 Three-Component Condensation Reaction.
;
_journal_issue 9
_journal_name_full 'ACS combinatorial science'
_journal_page_first 519
_journal_page_last 524
_journal_paper_doi 10.1021/co400086u
_journal_volume 15
_journal_year 2013
_chemical_formula_moiety C20H14ClN2
_chemical_formula_sum 'C20 H14 Cl N2'
_chemical_formula_weight 317.78
_chemical_name_systematic
; 
 ? 
;
_space_group_IT_number 14
_symmetry_cell_setting monoclinic
_symmetry_space_group_name_Hall '-P 2yn'
_symmetry_space_group_name_H-M 'P 1 21/n 1'
_atom_sites_solution_hydrogens geom
_atom_sites_solution_primary direct
_atom_sites_solution_secondary difmap
_audit_creation_method SHELXL-97
_cell_angle_alpha 90.00
_cell_angle_beta 97.37(3)
_cell_angle_gamma 90.00
_cell_formula_units_Z 4
_cell_length_a 6.3864(13)
_cell_length_b 14.638(3)
_cell_length_c 16.774(3)
_cell_measurement_temperature 293(2)
_cell_volume 1555.1(5)
_computing_structure_refinement 'SHELXL-97 (Sheldrick, 1997)'
_computing_structure_solution 'SHELXS-97 (Sheldrick, 1990)'
_diffrn_ambient_temperature 293(2)
_diffrn_measured_fraction_theta_full 0.995
_diffrn_measured_fraction_theta_max 0.995
_diffrn_radiation_monochromator graphite
_diffrn_radiation_source 'fine-focus sealed tube'
_diffrn_radiation_type MoK\a
_diffrn_radiation_wavelength 0.71073
_diffrn_reflns_av_R_equivalents 0.0430
_diffrn_reflns_av_sigmaI/netI 0.0377
_diffrn_reflns_limit_h_max 7
_diffrn_reflns_limit_h_min -8
_diffrn_reflns_limit_k_max 18
_diffrn_reflns_limit_k_min -18
_diffrn_reflns_limit_l_max 19
_diffrn_reflns_limit_l_min -21
_diffrn_reflns_number 14752
_diffrn_reflns_theta_full 27.47
_diffrn_reflns_theta_max 27.47
_diffrn_reflns_theta_min 3.04
_exptl_absorpt_coefficient_mu 0.246
_exptl_crystal_density_diffrn 1.357
_exptl_crystal_density_method 'not measured'
_exptl_crystal_F_000 660
_refine_diff_density_max 0.951
_refine_diff_density_min -0.364
_refine_diff_density_rms 0.156
_refine_ls_extinction_method none
_refine_ls_goodness_of_fit_ref 1.093
_refine_ls_hydrogen_treatment mixed
_refine_ls_matrix_type full
_refine_ls_number_parameters 208
_refine_ls_number_reflns 3537
_refine_ls_number_restraints 0
_refine_ls_restrained_S_all 1.093
_refine_ls_R_factor_all 0.1006
_refine_ls_R_factor_gt 0.0827
_refine_ls_shift/su_max 0.000
_refine_ls_shift/su_mean 0.000
_refine_ls_structure_factor_coef Fsqd
_refine_ls_weighting_details 'calc w=1/[\s^2^(Fo^2^)+(0.1100P)^2^+1.5305P] where P=(Fo^2^+2Fc^2^)/3'
_refine_ls_weighting_scheme calc
_refine_ls_wR_factor_gt 0.2172
_refine_ls_wR_factor_ref 0.2296
_reflns_number_gt 2649
_reflns_number_total 3537
_reflns_threshold_expression >2sigma(I)
_cod_data_source_file co400086u_si_002.cif
_cod_data_source_block y
_cod_depositor_comments
;
The following automatic conversions were performed:

'_symmetry_cell_setting' value 'Monoclinic' changed to 'monoclinic'
according to /home/saulius/struct/CIF-dictionaries/cif_core.dic
dictionary named 'cif_core.dic' version 2.4.2 from 2011-04-26.

Automatic conversion script
Id: cif_fix_values 1891 2012-01-12 08:04:46Z andrius 
;
_cod_original_cell_volume 1555.2(5)
_cod_original_sg_symbol_H-M P21/n
_cod_database_code 4508354

loop_
_symmetry_equiv_pos_as_xyz
'x, y, z'
'-x+1/2, y+1/2, -z+1/2'
'-x, -y, -z'
'x-1/2, -y-1/2, z-1/2'

loop_
_atom_site_label
_atom_site_type_symbol
_atom_site_fract_x
_atom_site_fract_y
_atom_site_fract_z
_atom_site_U_iso_or_equiv
_atom_site_adp_type
_atom_site_occupancy
_atom_site_symmetry_multiplicity
_atom_site_calc_flag
Cl1 Cl 0.1750(2) 0.95461(6) 0.86637(6) 0.0676(4) Uani 1 1 d
N1 N 0.0104(4) 1.28493(17) 1.12946(15) 0.0390(6) Uani 1 1 d
N2 N -0.3552(4) 1.3212(2) 1.10925(17) 0.0497(7) Uani 1 1 d
C1 C 0.1808(5) 1.2586(2) 1.1795(2) 0.0444(7) Uani 1 1 d
H1 H 0.3112 1.2587 1.1603 0.080 Uiso 1 1 calc
C2 C 0.1729(5) 1.2319(2) 1.2563(2) 0.0468(8) Uani 1 1 d
H2 H 0.2947 1.2138 1.2889 0.080 Uiso 1 1 calc
C3 C -0.0231(6) 1.2319(3) 1.2856(2) 0.0523(9) Uani 1 1 d
H3 H -0.0342 1.2139 1.3381 0.080 Uiso 1 1 calc
C4 C -0.1988(6) 1.2592(3) 1.2349(2) 0.0540(9) Uani 1 1 d
H4 H -0.3301 1.2585 1.2533 0.080 Uiso 1 1 calc
C5 C -0.1836(5) 1.2887(2) 1.15415(19) 0.0412(7) Uani 1 1 d
C6 C -0.3217(4) 1.3631(2) 1.03826(19) 0.0390(7) Uani 1 1 d
H6 H -0.4348 1.3947 1.0107 0.080 Uiso 1 1 calc
C7 C -0.1387(5) 1.3622(2) 1.00500(18) 0.0374(6) Uani 1 1 d
C8 C 0.0414(5) 1.3058(2) 1.04293(18) 0.0371(7) Uani 1 1 d
C9 C 0.0736(5) 1.2175(2) 0.99725(18) 0.0362(6) Uani 1 1 d
C10 C 0.2745(5) 1.1816(2) 0.9971(2) 0.0474(8) Uani 1 1 d
H10 H 0.3899 1.2123 1.0241 0.080 Uiso 1 1 calc
C11 C 0.3060(6) 1.1008(2) 0.9572(2) 0.0518(9) Uani 1 1 d
H11 H 0.4413 1.0771 0.9578 0.080 Uiso 1 1 calc
C12 C 0.1353(6) 1.0562(2) 0.91678(19) 0.0445(8) Uani 1 1 d
C13 C -0.0663(6) 1.0897(2) 0.9156(2) 0.0478(8) Uani 1 1 d
H13 H -0.1806 1.0585 0.8884 0.080 Uiso 1 1 calc
C14 C -0.0969(5) 1.1709(2) 0.95575(19) 0.0425(7) Uani 1 1 d
H14 H -0.2326 1.1942 0.9549 0.080 Uiso 1 1 calc
C15 C -0.1087(5) 1.4115(2) 0.93097(17) 0.0390(7) Uani 1 1 d
C16 C -0.2722(5) 1.4672(2) 0.8898(2) 0.0478(8) Uani 1 1 d
H16 H -0.3992 1.4735 0.9108 0.080 Uiso 1 1 calc
C17 C -0.2450(6) 1.5115(3) 0.8199(2) 0.0561(9) Uani 1 1 d
H17 H -0.3552 1.5461 0.7938 0.080 Uiso 1 1 calc
C18 C -0.0622(7) 1.5059(3) 0.7883(2) 0.0546(9) Uani 1 1 d
H18 H -0.0467 1.5362 0.7406 0.080 Uiso 1 1 calc
C19 C 0.1006(5) 1.4554(2) 0.8265(2) 0.0455(8) Uani 1 1 d
H19 H 0.2274 1.4528 0.8049 0.080 Uiso 1 1 calc
C20 C 0.0813(5) 1.4082(2) 0.89658(18) 0.0400(7) Uani 1 1 d
H20 H 0.1943 1.3741 0.9212 0.080 Uiso 1 1 calc

loop_
_atom_site_aniso_label
_atom_site_aniso_U_11
_atom_site_aniso_U_22
_atom_site_aniso_U_33
_atom_site_aniso_U_23
_atom_site_aniso_U_13
_atom_site_aniso_U_12
Cl1 0.1043(9) 0.0446(5) 0.0592(6) -0.0179(4) 0.0304(6) 0.0002(5)
N1 0.0398(14) 0.0395(13) 0.0377(13) -0.0001(10) 0.0050(11) -0.0038(11)
N2 0.0371(14) 0.0673(19) 0.0464(15) 0.0050(14) 0.0125(12) -0.0014(13)
C1 0.0466(18) 0.0472(18) 0.0401(16) 0.0036(13) 0.0082(14) 0.0010(14)
C2 0.0444(17) 0.0547(19) 0.0403(16) 0.0098(14) 0.0012(14) 0.0028(15)
C3 0.057(2) 0.056(2) 0.0460(18) 0.0078(15) 0.0160(16) -0.0064(16)
C4 0.0412(18) 0.066(2) 0.058(2) -0.0001(17) 0.0171(16) -0.0077(16)
C5 0.0436(17) 0.0407(16) 0.0402(16) -0.0053(12) 0.0088(13) -0.0034(13)
C6 0.0276(14) 0.0474(17) 0.0426(16) -0.0011(13) 0.0060(12) 0.0014(12)
C7 0.0378(15) 0.0379(15) 0.0368(14) -0.0038(12) 0.0061(12) -0.0009(12)
C8 0.0322(14) 0.0390(15) 0.0417(15) -0.0074(12) 0.0111(12) -0.0036(12)
C9 0.0333(14) 0.0396(15) 0.0371(15) -0.0071(12) 0.0093(12) -0.0032(12)
C10 0.0329(15) 0.0469(18) 0.064(2) -0.0168(15) 0.0118(14) -0.0038(13)
C11 0.0451(18) 0.0464(19) 0.067(2) -0.0103(16) 0.0194(17) 0.0031(15)
C12 0.063(2) 0.0348(15) 0.0393(16) -0.0079(12) 0.0210(15) -0.0029(14)
C13 0.0528(19) 0.0488(18) 0.0412(16) -0.0139(14) 0.0037(14) -0.0102(15)
C14 0.0363(16) 0.0481(17) 0.0432(16) -0.0125(13) 0.0061(13) -0.0063(13)
C15 0.0535(18) 0.0325(14) 0.0326(14) -0.0082(11) 0.0122(13) -0.0113(13)
C16 0.0403(17) 0.0446(18) 0.059(2) -0.0101(15) 0.0073(15) 0.0044(14)
C17 0.063(2) 0.0446(19) 0.057(2) 0.0029(16) -0.0075(18) 0.0098(17)
C18 0.070(2) 0.0442(18) 0.0480(19) 0.0076(15) 0.0001(17) -0.0034(17)
C19 0.0495(18) 0.0497(18) 0.0382(16) 0.0027(13) 0.0084(14) -0.0083(15)
C20 0.0413(16) 0.0430(16) 0.0360(15) 0.0003(12) 0.0062(12) 0.0033(13)

loop_
_atom_type_symbol
_atom_type_description
_atom_type_scat_dispersion_real
_atom_type_scat_dispersion_imag
_atom_type_scat_source
C C 0.0033 0.0016 'International Tables Vol C Tables 4.2.6.8 and 6.1.1.4'
H H 0.0000 0.0000 'International Tables Vol C Tables 4.2.6.8 and 6.1.1.4'
N N 0.0061 0.0033 'International Tables Vol C Tables 4.2.6.8 and 6.1.1.4'
Cl Cl 0.1484 0.1585 'International Tables Vol C Tables 4.2.6.8 and 6.1.1.4'

loop_
_geom_angle_atom_site_label_1
_geom_angle_atom_site_label_2
_geom_angle_atom_site_label_3
_geom_angle
C1 N1 C5 121.3(3)
C1 N1 C8 117.3(2)
C5 N1 C8 121.3(3)
C5 N2 C6 116.0(3)
N1 C1 C2 123.5(3)
N1 C1 H1 118.3
C2 C1 H1 118.3
C1 C2 C3 118.5(3)
C1 C2 H2 120.7
C3 C2 H2 120.7
C4 C3 C2 118.4(3)
C4 C3 H3 120.8
C2 C3 H3 120.8
C3 C4 C5 121.4(3)
C3 C4 H4 119.3
C5 C4 H4 119.3
N2 C5 N1 123.9(3)
N2 C5 C4 119.3(3)
N1 C5 C4 116.8(3)
C7 C6 N2 126.0(3)
C7 C6 H6 117.0
N2 C6 H6 117.0
C6 C7 C15 123.7(3)
C6 C7 C8 119.2(3)
C15 C7 C8 117.1(3)
C7 C8 N1 109.3(2)
C7 C8 C9 113.6(3)
N1 C8 C9 110.5(2)
C10 C9 C14 118.5(3)
C10 C9 C8 120.3(3)
C14 C9 C8 121.2(3)
C11 C10 C9 121.0(3)
C11 C10 H10 119.5
C9 C10 H10 119.5
C12 C11 C10 119.3(3)
C12 C11 H11 120.4
C10 C11 H11 120.4
C11 C12 C13 121.3(3)
C11 C12 Cl1 119.3(3)
C13 C12 Cl1 119.4(3)
C12 C13 C14 119.1(3)
C12 C13 H13 120.4
C14 C13 H13 120.4
C13 C14 C9 120.7(3)
C13 C14 H14 119.7
C9 C14 H14 119.7
C20 C15 C16 115.8(3)
C20 C15 C7 122.8(3)
C16 C15 C7 121.4(3)
C17 C16 C15 121.2(3)
C17 C16 H16 119.4
C15 C16 H16 119.4
C18 C17 C16 121.3(3)
C18 C17 H17 119.3
C16 C17 H17 119.3
C17 C18 C19 119.6(3)
C17 C18 H18 120.2
C19 C18 H18 120.2
C18 C19 C20 121.6(3)
C18 C19 H19 119.2
C20 C19 H19 119.2
C19 C20 C15 120.4(3)
C19 C20 H20 119.8
C15 C20 H20 119.8

loop_
_geom_bond_atom_site_label_1
_geom_bond_atom_site_label_2
_geom_bond_distance
Cl1 C12 1.745(3)
N1 C1 1.343(4)
N1 C5 1.357(4)
N1 C8 1.521(4)
N2 C5 1.335(4)
N2 C6 1.380(4)
C1 C2 1.353(5)
C1 H1 0.9300
C2 C3 1.402(5)
C2 H2 0.9300
C3 C4 1.378(5)
C3 H3 0.9300
C4 C5 1.436(5)
C4 H4 0.9300
C6 C7 1.358(4)
C6 H6 0.9300
C7 C15 1.470(4)
C7 C8 1.491(4)
C8 C9 1.530(4)
C9 C10 1.387(4)
C9 C14 1.393(4)
C10 C11 1.386(5)
C10 H10 0.9300
C11 C12 1.373(5)
C11 H11 0.9300
C12 C13 1.375(5)
C13 C14 1.392(4)
C13 H13 0.9300
C14 H14 0.9300
C15 C20 1.409(4)
C15 C16 1.431(5)
C16 C17 1.369(5)
C16 H16 0.9300
C17 C18 1.346(6)
C17 H17 0.9300
C18 C19 1.366(5)
C18 H18 0.9300
C19 C20 1.383(4)
C19 H19 0.9300
C20 H20 0.9300
